data_2018458
loop_
_publ_author_name
'Ejsmont, Krzysztof'
'Kudelko, Agnieszka'
'Zieli\'nski, Wojciech'

_publ_section_title
;
 3,5-Diphenyl-1,2,4-triazin-6(1<i>H</i>)-one: synthesis, and X-ray and
 DFT-calculated structures
;
_journal_coeditor_code KY3010
_journal_issue 4
_journal_name_full 'Acta Crystallographica Section C'
_journal_page_first o149
_journal_page_last o151
_journal_paper_doi 10.1107/S0108270112008384
_journal_volume 68
_journal_year 2012
_chemical_formula_iupac 'C15 H11 N3 O'
_chemical_formula_moiety 'C15 H11 N3 O'
_chemical_formula_sum 'C15 H11 N3 O'
_chemical_formula_weight 249.27
_chemical_melting_point 495
_chemical_name_systematic
;
3,5-Diphenyl-1,2,4-triazin-6(1<i>H</i>)-one
;
_space_group_IT_number 15
_symmetry_cell_setting monoclinic
_symmetry_space_group_name_Hall '-C 2yc'
_symmetry_space_group_name_H-M 'C 1 2/c 1'
_atom_sites_solution_hydrogens geom
_atom_sites_solution_primary direct
_atom_sites_solution_secondary difmap
_audit_creation_method SHELXL97
_cell_angle_alpha 90.00
_cell_angle_beta 116.06(3)
_cell_angle_gamma 90.00
_cell_formula_units_Z 8
_cell_length_a 22.975(5)
_cell_length_b 5.5835(10)
_cell_length_c 21.550(5)
_cell_measurement_reflns_used 2174
_cell_measurement_temperature 293(2)
_cell_measurement_theta_max 25.00
_cell_measurement_theta_min 3.46
_cell_volume 2483.4(11)
_computing_cell_refinement 'CrysAlisRED (Oxford Diffraction, 2008)'
_computing_data_collection 'CrysAlisCCD (Oxford Diffraction, 2008)'
_computing_data_reduction 'CrysAlisRED (Oxford Diffraction, 2008)'
_computing_molecular_graphics 'SHELXTL (Sheldrick, 2008)'
_computing_publication_material 'SHELXL97 (Sheldrick, 2008)'
_computing_structure_refinement 'SHELXL97 (Sheldrick, 2008)'
_computing_structure_solution 'SHELXS97 (Sheldrick, 2008)'
_diffrn_ambient_temperature 293(2)
_diffrn_detector_area_resol_mean '1024 x 1024 with blocks 2 x 2'
_diffrn_measured_fraction_theta_full 0.995
_diffrn_measured_fraction_theta_max 0.995
_diffrn_measurement_device_type 'Oxford Xcalibur'
_diffrn_measurement_method \w
_diffrn_radiation_monochromator graphite
_diffrn_radiation_source 'fine-focus sealed tube'
_diffrn_radiation_type MoK\a
_diffrn_radiation_wavelength 0.71073
_diffrn_reflns_av_R_equivalents 0.0836
_diffrn_reflns_av_sigmaI/netI 0.1355
_diffrn_reflns_limit_h_max 27
_diffrn_reflns_limit_h_min -27
_diffrn_reflns_limit_k_max 6
_diffrn_reflns_limit_k_min -5
_diffrn_reflns_limit_l_max 25
_diffrn_reflns_limit_l_min -25
_diffrn_reflns_number 7417
_diffrn_reflns_theta_full 25.00
_diffrn_reflns_theta_max 25.00
_diffrn_reflns_theta_min 3.46
_diffrn_standards_decay_% 0
_diffrn_standards_interval_count 0
_diffrn_standards_interval_time 0
_diffrn_standards_number 0
_exptl_absorpt_coefficient_mu 0.087
_exptl_absorpt_correction_type none
_exptl_crystal_colour colourless
_exptl_crystal_density_diffrn 1.333
_exptl_crystal_density_method 'not measured'
_exptl_crystal_description plate
_exptl_crystal_F_000 1040
_exptl_crystal_size_max 0.22
_exptl_crystal_size_mid 0.18
_exptl_crystal_size_min 0.15
_refine_diff_density_max 0.137
_refine_diff_density_min -0.145
_refine_ls_extinction_method none
_refine_ls_goodness_of_fit_ref 0.962
_refine_ls_hydrogen_treatment constr
_refine_ls_matrix_type full
_refine_ls_number_parameters 172
_refine_ls_number_reflns 2174
_refine_ls_number_restraints 0
_refine_ls_restrained_S_all 0.962
_refine_ls_R_factor_all 0.1878
_refine_ls_R_factor_gt 0.0472
_refine_ls_shift/su_max 0.000
_refine_ls_shift/su_mean 0.000
_refine_ls_structure_factor_coef Fsqd
_refine_ls_weighting_details 'calc w = 1/[\s^2^(Fo^2^)+(0.0050P)^2^+0.0000P] where P=(Fo^2^+2Fc^2^)/3'
_refine_ls_weighting_scheme calc
_refine_ls_wR_factor_gt 0.0433
_refine_ls_wR_factor_ref 0.0498
_reflns_number_gt 703
_reflns_number_total 2174
_reflns_threshold_expression I>2\s(I)
_cod_data_source_file ky3010.cif
_cod_data_source_block I
_cod_original_cell_volume 2483.5(9)
_cod_original_sg_symbol_H-M 'C 2/c'
_cod_database_code 2018458
_cod_database_fobs_code 2018458

loop_
_symmetry_equiv_pos_as_xyz
'x, y, z'
'-x, y, -z+1/2'
'x+1/2, y+1/2, z'
'-x+1/2, y+1/2, -z+1/2'
'-x, -y, -z'
'x, -y, z-1/2'
'-x+1/2, -y+1/2, -z'
'x+1/2, -y+1/2, z-1/2'

loop_
_atom_site_type_symbol
_atom_site_label
_atom_site_fract_x
_atom_site_fract_y
_atom_site_fract_z
_atom_site_U_iso_or_equiv
_atom_site_adp_type
_atom_site_calc_flag
_atom_site_refinement_flags
_atom_site_occupancy
_atom_site_symmetry_multiplicity
N N1 0.44615(14) 0.8833(5) 0.41540(14) 0.0605(8) Uani d . 1 1
H H1 0.4478 0.9898 0.4449 0.073 Uiso calc R 1 1
N N2 0.39386(14) 0.8916(5) 0.35228(17) 0.0639(9) Uani d . 1 1
C C3 0.39204(17) 0.7233(7) 0.30839(17) 0.0466(10) Uani d . 1 1
N N4 0.43901(13) 0.5557(5) 0.32306(13) 0.0506(8) Uani d . 1 1
C C5 0.48875(18) 0.5468(6) 0.38142(18) 0.0429(9) Uani d . 1 1
C C6 0.49620(18) 0.7238(7) 0.43659(18) 0.0520(10) Uani d . 1 1
O O7 0.54187(10) 0.7374(4) 0.49572(10) 0.0723(8) Uani d . 1 1
C C8 0.53908(17) 0.3675(7) 0.39300(17) 0.0464(9) Uani d . 1 1
C C9 0.52554(16) 0.1926(6) 0.34245(17) 0.0637(11) Uani d . 1 1
H H9 0.4856 0.1932 0.3038 0.076 Uiso calc R 1 1
C C10 0.5702(2) 0.0194(6) 0.34868(18) 0.0698(11) Uani d . 1 1
H H10 0.5601 -0.0949 0.3141 0.084 Uiso calc R 1 1
C C11 0.6302(2) 0.0123(7) 0.4058(2) 0.0844(14) Uani d . 1 1
H H11 0.6604 -0.1055 0.4103 0.101 Uiso calc R 1 1
C C12 0.64313(19) 0.1846(8) 0.45502(19) 0.0870(14) Uani d . 1 1
H H12 0.6832 0.1843 0.4935 0.104 Uiso calc R 1 1
C C13 0.59834(19) 0.3603(7) 0.44954(17) 0.0754(12) Uani d . 1 1
H H13 0.6086 0.4737 0.4844 0.090 Uiso calc R 1 1
C C14 0.33639(16) 0.7274(7) 0.24217(17) 0.0511(10) Uani d . 1 1
C C15 0.29077(18) 0.9059(6) 0.22270(18) 0.0622(10) Uani d . 1 1
H H15 0.2967 1.0335 0.2526 0.075 Uiso calc R 1 1
C C16 0.23607(18) 0.9021(7) 0.1598(2) 0.0746(12) Uani d . 1 1
H H16 0.2062 1.0264 0.1479 0.089 Uiso calc R 1 1
C C17 0.22605(17) 0.7126(7) 0.11469(17) 0.0732(12) Uani d . 1 1
H H17 0.1895 0.7063 0.0724 0.088 Uiso calc R 1 1
C C18 0.27223(18) 0.5333(6) 0.13456(18) 0.0764(12) Uani d . 1 1
H H18 0.2664 0.4045 0.1051 0.092 Uiso calc R 1 1
C C19 0.32689(17) 0.5412(6) 0.19740(18) 0.0670(11) Uani d . 1 1
H H19 0.3574 0.4190 0.2093 0.080 Uiso calc R 1 1

loop_
_atom_site_aniso_label
_atom_site_aniso_U_11
_atom_site_aniso_U_22
_atom_site_aniso_U_33
_atom_site_aniso_U_12
_atom_site_aniso_U_13
_atom_site_aniso_U_23
N1 0.065(2) 0.071(3) 0.046(2) -0.0064(19) 0.0255(19) -0.0181(18)
N2 0.055(2) 0.070(2) 0.063(2) -0.0054(18) 0.0222(18) -0.0133(19)
C3 0.047(3) 0.048(3) 0.046(3) -0.013(2) 0.021(2) -0.016(2)
N4 0.0455(19) 0.064(2) 0.0406(19) 0.0046(17) 0.0171(16) -0.0003(17)
C5 0.057(3) 0.038(3) 0.043(2) -0.004(2) 0.030(2) -0.001(2)
C6 0.061(3) 0.048(3) 0.059(3) -0.007(2) 0.037(2) -0.003(3)
O7 0.0738(19) 0.0888(19) 0.0481(16) -0.0022(15) 0.0211(13) -0.0169(15)
C8 0.052(2) 0.054(3) 0.031(2) -0.005(2) 0.016(2) 0.000(2)
C9 0.065(3) 0.069(3) 0.064(3) 0.012(2) 0.035(2) 0.000(2)
C10 0.088(3) 0.071(3) 0.063(3) 0.005(3) 0.045(3) -0.003(3)
C11 0.086(4) 0.097(4) 0.083(4) 0.013(3) 0.048(3) 0.025(3)
C12 0.074(3) 0.113(4) 0.064(3) 0.013(3) 0.021(3) 0.011(3)
C13 0.076(3) 0.089(3) 0.054(3) 0.008(3) 0.022(2) -0.001(2)
C14 0.045(3) 0.050(3) 0.057(3) 0.001(2) 0.022(2) -0.005(2)
C15 0.074(3) 0.062(3) 0.055(3) 0.012(2) 0.033(2) 0.000(2)
C16 0.082(3) 0.078(3) 0.074(3) 0.008(3) 0.043(3) -0.002(3)
C17 0.067(3) 0.083(3) 0.064(3) 0.009(3) 0.023(2) 0.006(3)
C18 0.073(3) 0.068(3) 0.074(3) 0.005(3) 0.019(2) -0.020(2)
C19 0.054(3) 0.069(3) 0.065(3) -0.005(2) 0.014(2) -0.020(2)

loop_
_atom_type_symbol
_atom_type_description
_atom_type_scat_dispersion_real
_atom_type_scat_dispersion_imag
_atom_type_scat_source
C C 0.0033 0.0016 'International Tables Vol C Tables 4.2.6.8 and 6.1.1.4'
H H 0.0000 0.0000 'International Tables Vol C Tables 4.2.6.8 and 6.1.1.4'
N N 0.0061 0.0033 'International Tables Vol C Tables 4.2.6.8 and 6.1.1.4'
O O 0.0106 0.0060 'International Tables Vol C Tables 4.2.6.8 and 6.1.1.4'

loop_
_geom_angle_atom_site_label_1
_geom_angle_atom_site_label_2
_geom_angle_atom_site_label_3
_geom_angle
_geom_angle_publ_flag
C6 N1 N2 126.8(3) y
C6 N1 H1 116.6 ?
N2 N1 H1 116.6 ?
C3 N2 N1 115.3(3) y
N2 C3 N4 123.5(3) y
N2 C3 C14 115.7(4) ?
N4 C3 C14 120.8(4) ?
C5 N4 C3 122.2(3) y
N4 C5 C8 119.5(4) ?
N4 C5 C6 119.8(4) y
C8 C5 C6 120.6(3) ?
O7 C6 N1 120.6(4) ?
O7 C6 C5 127.1(4) ?
N1 C6 C5 112.3(3) y
C13 C8 C9 117.9(4) ?
C13 C8 C5 124.9(4) ?
C9 C8 C5 117.2(3) ?
C10 C9 C8 121.1(4) ?
C10 C9 H9 119.4 ?
C8 C9 H9 119.4 ?
C9 C10 C11 121.0(4) ?
C9 C10 H10 119.5 ?
C11 C10 H10 119.5 ?
C12 C11 C10 117.5(4) ?
C12 C11 H11 121.2 ?
C10 C11 H11 121.2 ?
C11 C12 C13 122.1(4) ?
C11 C12 H12 119.0 ?
C13 C12 H12 119.0 ?
C8 C13 C12 120.4(4) ?
C8 C13 H13 119.8 ?
C12 C13 H13 119.8 ?
C19 C14 C15 118.2(3) ?
C19 C14 C3 119.0(4) ?
C15 C14 C3 122.8(4) ?
C16 C15 C14 122.1(4) ?
C16 C15 H15 119.0 ?
C14 C15 H15 119.0 ?
C15 C16 C17 119.8(4) ?
C15 C16 H16 120.1 ?
C17 C16 H16 120.1 ?
C16 C17 C18 117.8(4) ?
C16 C17 H17 121.1 ?
C18 C17 H17 121.1 ?
C17 C18 C19 121.5(4) ?
C17 C18 H18 119.3 ?
C19 C18 H18 119.3 ?
C18 C19 C14 120.6(4) ?
C18 C19 H19 119.7 ?
C14 C19 H19 119.7 ?

loop_
_geom_bond_atom_site_label_1
_geom_bond_atom_site_label_2
_geom_bond_distance
_geom_bond_publ_flag
N1 C6 1.365(3) y
N1 N2 1.364(3) y
N1 H1 0.8600 ?
N2 C3 1.321(3) y
C3 N4 1.357(3) y
C3 C14 1.438(4) ?
N4 C5 1.276(3) y
C5 C8 1.466(4) ?
C5 C6 1.497(4) y
C6 O7 1.247(3) ?
C8 C13 1.372(4) ?
C8 C9 1.393(3) ?
C9 C10 1.372(3) ?
C9 H9 0.9300 ?
C10 C11 1.388(4) ?
C10 H10 0.9300 ?
C11 C12 1.364(4) ?
C11 H11 0.9300 ?
C12 C13 1.389(4) ?
C12 H12 0.9300 ?
C13 H13 0.9300 ?
C14 C19 1.369(3) ?
C14 C15 1.371(3) ?
C15 C16 1.386(4) ?
C15 H15 0.9300 ?
C16 C17 1.386(4) ?
C16 H16 0.9300 ?
C17 C18 1.383(4) ?
C17 H17 0.9300 ?
C18 C19 1.385(4) ?
C18 H18 0.9300 ?
C19 H19 0.9300 ?

loop_
_geom_hbond_atom_site_label_D
_geom_hbond_atom_site_label_H
_geom_hbond_atom_site_label_A
_geom_hbond_site_symmetry_A
_geom_hbond_distance_DH
_geom_hbond_distance_HA
_geom_hbond_distance_DA
_geom_hbond_angle_DHA
N1 H1 O7 5_676 0.86 1.93 2.787(3) 170.5
C13 H13 O7 . 0.93 2.21 2.871(5) 126.9
C15 H15 N2 . 0.93 2.45 2.757(5) 99.2
C9 H9 N4 . 0.93 2.41 2.740(5) 100.8
C19 H19 N4 . 0.93 2.46 2.801(5) 101.5

loop_
_geom_torsion_atom_site_label_1
_geom_torsion_atom_site_label_2
_geom_torsion_atom_site_label_3
_geom_torsion_atom_site_label_4
_geom_torsion
_geom_torsion_publ_flag
C6 N1 N2 C3 1.2(5) ?
N1 N2 C3 N4 -1.6(5) ?
N1 N2 C3 C14 178.8(3) ?
N2 C3 N4 C5 0.7(5) ?
C14 C3 N4 C5 -179.7(3) ?
C3 N4 C5 C8 -177.5(3) ?
C3 N4 C5 C6 0.7(5) ?
N2 N1 C6 O7 179.0(3) ?
N2 N1 C6 C5 0.1(4) ?
N4 C5 C6 O7 -179.9(4) ?
C8 C5 C6 O7 -1.8(5) ?
N4 C5 C6 N1 -1.0(4) ?
C8 C5 C6 N1 177.1(3) ?
N4 C5 C8 C13 170.8(3) y
C6 C5 C8 C13 -7.3(5) y
N4 C5 C8 C9 -8.9(4) y
C6 C5 C8 C9 173.0(3) y
C13 C8 C9 C10 -0.5(4) ?
C5 C8 C9 C10 179.2(3) ?
C8 C9 C10 C11 0.3(5) ?
C9 C10 C11 C12 -0.5(5) ?
C10 C11 C12 C13 0.7(6) ?
C9 C8 C13 C12 0.7(5) ?
C5 C8 C13 C12 -178.9(3) ?
C11 C12 C13 C8 -0.9(5) ?
N2 C3 C14 C19 -171.6(3) y
N4 C3 C14 C19 8.8(5) y
N2 C3 C14 C15 5.8(5) y
N4 C3 C14 C15 -173.8(3) y
C19 C14 C15 C16 0.1(5) ?
C3 C14 C15 C16 -177.3(3) ?
C14 C15 C16 C17 0.5(6) ?
C15 C16 C17 C18 -0.5(5) ?
C16 C17 C18 C19 0.0(5) ?
C17 C18 C19 C14 0.6(5) ?
C15 C14 C19 C18 -0.7(5) ?
C3 C14 C19 C18 176.9(3) ?

loop_
_cod_related_entry_id
_cod_related_entry_database
_cod_related_entry_code
1 ChemSpider 501242
